data_7710865
loop_
_publ_author_name
'Xia, Cheng-Cai'
'Ji, Wen-Jie'
'Zhang, Xin-Yu'
'Miao, Hao'
'Zhang, Yi-Quan'
'Wang, Xin-Yi'

_publ_section_title
;
 Syntheses, structures, and magnetic properties of the lanthanide
 complexes of imidazole-substituted nitronyl nitroxide biradicals
;
_journal_name_full 'Dalton Transactions'
_journal_paper_doi 10.1039/D2DT01652D
_journal_year 2022
_chemical_formula_moiety 'C54 H42 F36 Gd2 N8 O16, 2(C7 H8)'
_chemical_formula_sum 'C68 H58 F36 Gd2 N8 O16'
_chemical_formula_weight 2241.72
_space_group_crystal_system monoclinic
_space_group_IT_number 15
_space_group_name_Hall '-C 2yc'
_space_group_name_H-M_alt 'C 1 2/c 1'
_atom_sites_solution_hydrogens mixed
_atom_sites_solution_primary iterative
_audit_creation_date 2022-04-02
_audit_creation_method
;
Olex2 1.5-alpha
(compiled 2022.03.08 svn.r54f81f84 for OlexSys, GUI svn.r6487)
;
_audit_update_record
;
2022-05-21 deposited with the CCDC.	2022-07-19 downloaded from the CCDC.
;
_cell_angle_alpha 90
_cell_angle_beta 119.609(2)
_cell_angle_gamma 90
_cell_formula_units_Z 4
_cell_length_a 43.0794(16)
_cell_length_b 10.7816(4)
_cell_length_c 22.2970(8)
_cell_measurement_reflns_used 9798
_cell_measurement_temperature 193
_cell_measurement_theta_max 27.50
_cell_measurement_theta_min 2.35
_cell_volume 9003.8(6)
_computing_molecular_graphics 'Olex2 1.5-alpha (Dolomanov et al., 2009)'
_computing_publication_material 'Olex2 1.5-alpha (Dolomanov et al., 2009)'
_computing_structure_refinement 'SHELXL 2018/3 (Sheldrick, 2015)'
_computing_structure_solution 'olex2.solve 1.5-alpha (Bourhis et al., 2015)'
_diffrn_ambient_temperature 193
_diffrn_measured_fraction_theta_full 0.999
_diffrn_measured_fraction_theta_max 0.998
_diffrn_measurement_device_type 'Bruker APEX-II CCD'
_diffrn_measurement_method '\f and \w scans'
_diffrn_radiation_type MoK\a
_diffrn_radiation_wavelength 0.71073
_diffrn_reflns_av_R_equivalents 0.0423
_diffrn_reflns_av_unetI/netI 0.0339
_diffrn_reflns_Laue_measured_fraction_full 0.999
_diffrn_reflns_Laue_measured_fraction_max 0.998
_diffrn_reflns_limit_h_max 55
_diffrn_reflns_limit_h_min -55
_diffrn_reflns_limit_k_max 13
_diffrn_reflns_limit_k_min -14
_diffrn_reflns_limit_l_max 28
_diffrn_reflns_limit_l_min -27
_diffrn_reflns_number 42158
_diffrn_reflns_point_group_measured_fraction_full 0.999
_diffrn_reflns_point_group_measured_fraction_max 0.998
_diffrn_reflns_theta_full 25.242
_diffrn_reflns_theta_max 27.506
_diffrn_reflns_theta_min 2.098
_diffrn_standards_number 0
_exptl_absorpt_coefficient_mu 1.597
_exptl_absorpt_correction_type none
_exptl_crystal_colour 'metallic dark blue'
_exptl_crystal_colour_lustre metallic
_exptl_crystal_colour_modifier dark
_exptl_crystal_colour_primary blue
_exptl_crystal_density_diffrn 1.654
_exptl_crystal_description block
_exptl_crystal_F_000 4408
_exptl_crystal_size_max 0.04
_exptl_crystal_size_mid 0.02
_exptl_crystal_size_min 0.02
_refine_diff_density_max 1.663
_refine_diff_density_min -0.757
_refine_diff_density_rms 0.096
_refine_ls_extinction_method none
_refine_ls_goodness_of_fit_ref 1.043
_refine_ls_hydrogen_treatment mixed
_refine_ls_matrix_type full
_refine_ls_number_parameters 609
_refine_ls_number_reflns 10326
_refine_ls_number_restraints 29
_refine_ls_restrained_S_all 1.265
_refine_ls_R_factor_all 0.0398
_refine_ls_R_factor_gt 0.0348
_refine_ls_shift/su_max 0.002
_refine_ls_shift/su_mean 0.000
_refine_ls_structure_factor_coef Fsqd
_refine_ls_weighting_details 'w=1/[\s^2^(Fo^2^)+(0.0423P)^2^+33.1417P] where P=(Fo^2^+2Fc^2^)/3'
_refine_ls_weighting_scheme calc
_refine_ls_wR_factor_gt 0.0905
_refine_ls_wR_factor_ref 0.0941
_reflns_Friedel_coverage 0.000
_reflns_number_gt 9257
_reflns_number_total 10326
_reflns_threshold_expression 'I > 2\s(I)'
_cod_data_source_file d2dt01652d2.cif
_cod_data_source_block 1_sq
_cod_database_code 7710865
_shelx_shelxl_version_number 2018/3
_shelx_space_group_comment
;
The symmetry employed for this shelxl refinement is uniquely defined
by the following loop, which should always be used as a source of
symmetry information in preference to the above space-group names.
They are only intended as comments.
;
_shelx_estimated_absorpt_t_max 0.969
_shelx_estimated_absorpt_t_min 0.939
_olex2_refinement_description
;
1. Fixed Uiso
 At 1.2 times of:
  All C(H) groups, All C(H,H) groups
 At 1.5 times of:
  All C(H,H,H) groups
2. Restrained distances
 F3-C2 \\sim F1-C2 \\sim F2-C2
 with sigma of 0.02
 F4-C2 \\sim F1-C2 \\sim F2-C2
 with sigma of 0.02
 F1-F2 \\sim F2-F4 \\sim F4-F1
 with sigma of 0.02
 F1-F2 \\sim F2-F3 \\sim F3-F1
 with sigma of 0.02
 F3-C2 \\sim F2-C2 \\sim F1-C2
 with sigma of 0.02
3. Rigid bond restraints
 F2, C2
 with sigma for 1-2 distances of 0.001 and sigma for 1-3 distances of 0.001
4. Uiso/Uaniso restraints and constraints
Uanis(F4) \\sim Ueq: with sigma of 0.001 and sigma for terminal atoms of 0.002
Uanis(C2) \\sim Ueq: with sigma of 0.01 and sigma for terminal atoms of 0.02
5. Others
 Sof(F3)=1-FVAR(1)
 Sof(F4)=FVAR(1)
6.a Secondary CH2 refined with riding coordinates:
 C01F(H01g,H01h), C01H(H01j,H01k)
6.b Aromatic/amide H refined with riding coordinates:
 C00U(H00U), C00X(H00X), C010(H010), C017(H017), C01A(H01r), C01G(H01i),
 C01K(H01s), C01L(H01t), C01R(H01u), C01S(H01v)
6.c Idealised Me refined as rotating group:
 C01C(H01a,H01b,H01c), C01D(H01d,H01e,H01f), C01M(H01l,H01m,H01n), C01V(H01w,
 H01x,H01y)
;
_platon_squeeze_void_probe_radius 1.20
_olex2_submission_special_instructions 'No special instructions were received'

loop_
_space_group_symop_operation_xyz
'x, y, z'
'-x, y, -z+1/2'
'x+1/2, y+1/2, z'
'-x+1/2, y+1/2, -z+1/2'
'-x, -y, -z'
'x, -y, z-1/2'
'-x+1/2, -y+1/2, -z'
'x+1/2, -y+1/2, z-1/2'

loop_
_atom_site_label
_atom_site_type_symbol
_atom_site_fract_x
_atom_site_fract_y
_atom_site_fract_z
_atom_site_U_iso_or_equiv
_atom_site_adp_type
_atom_site_occupancy
_atom_site_site_symmetry_order
_atom_site_calc_flag
_atom_site_refinement_flags_posn
_atom_site_refinement_flags_adp
_atom_site_refinement_flags_occupancy
_atom_site_disorder_assembly
_atom_site_disorder_group
Gd1 Gd 0.36278(2) 0.48482(2) 0.26653(2) 0.02428(6) Uani 1 1 d . . . . .
O6 O 0.40134(6) 0.5540(2) 0.38321(11) 0.0299(4) Uani 1 1 d . . . . .
O2 O 0.34516(5) 0.3415(2) 0.32443(10) 0.0276(4) Uani 1 1 d . . . . .
O7 O 0.34094(6) 0.6512(2) 0.18651(11) 0.0300(4) Uani 1 1 d . . . . .
O5 O 0.41440(6) 0.5745(2) 0.27225(11) 0.0314(5) Uani 1 1 d . . . . .
O8 O 0.32574(6) 0.6033(2) 0.29228(11) 0.0320(5) Uani 1 1 d . . . . .
F007 F 0.48211(6) 0.6370(3) 0.52799(11) 0.0576(7) Uani 1 1 d . . . . .
O4 O 0.36621(6) 0.3804(2) 0.17772(11) 0.0370(5) Uani 1 1 d . . . . .
F009 F 0.32932(7) 0.8526(3) 0.10149(13) 0.0638(7) Uani 1 1 d . . . . .
N2 N 0.41004(7) 0.3201(2) 0.32281(13) 0.0283(5) Uani 1 1 d . . . . .
O3 O 0.30393(6) 0.4261(2) 0.18037(12) 0.0386(5) Uani 1 1 d . . . . .
F00C F 0.44619(8) 0.4955(3) 0.52120(13) 0.0741(10) Uani 1 1 d . . . . .
F00D F 0.27523(8) 0.8593(3) 0.07843(15) 0.0787(9) Uani 1 1 d . . . . .
F00E F 0.45982(7) 0.6645(4) 0.23658(14) 0.0795(10) Uani 1 1 d . . . . .
F00F F 0.39134(8) 0.3525(3) 0.09023(14) 0.0668(7) Uani 1 1 d . . . . .
F00G F 0.34147(8) 0.2856(3) 0.01126(12) 0.0725(8) Uani 1 1 d . . . . .
F00H F 0.37239(11) 0.1764(3) 0.10198(16) 0.0857(10) Uani 1 1 d . . . . .
N3 N 0.41019(7) 0.2267(3) 0.48050(13) 0.0332(6) Uani 1 1 d . . . . .
F00J F 0.42923(8) 0.6834(4) 0.50566(14) 0.0835(10) Uani 1 1 d . . . . .
N4 N 0.36458(6) 0.2994(2) 0.38657(12) 0.0259(5) Uani 1 1 d . . . . .
F00L F 0.29469(9) 0.7037(3) 0.04805(12) 0.0766(9) Uani 1 1 d . . . . .
F00M F 0.25596(8) 0.7983(4) 0.26370(15) 0.0833(10) Uani 1 1 d . . . . .
O1 O 0.44193(7) 0.1944(3) 0.52295(12) 0.0453(6) Uani 1 1 d . . . . .
N1 N 0.44034(7) 0.1548(2) 0.38125(13) 0.0292(5) Uani 1 1 d . . . . .
C00P C 0.39754(8) 0.2534(3) 0.41288(15) 0.0278(6) Uani 1 1 d . . . . .
C00Q C 0.41622(8) 0.2428(3) 0.37397(15) 0.0267(6) Uani 1 1 d . . . . .
F00R F 0.29516(9) 0.7148(4) 0.35533(14) 0.1033(14) Uani 1 1 d . . . . .
C00S C 0.43349(8) 0.5866(3) 0.41573(16) 0.0305(6) Uani 1 1 d . . . . .
C00T C 0.44473(8) 0.6017(3) 0.32019(17) 0.0328(7) Uani 1 1 d . . . . .
C00U C 0.45639(8) 0.6107(3) 0.39037(17) 0.0344(7) Uani 1 1 d . . . . .
H00U H 0.480410 0.633697 0.421300 0.041 Uiso 1 1 calc R U . . .
C00V C 0.30061(8) 0.6763(3) 0.25762(16) 0.0333(7) Uani 1 1 d . . . . .
C00X C 0.43160(8) 0.2805(3) 0.29759(16) 0.0319(7) Uani 1 1 d . . . . .
H00X H 0.433234 0.318276 0.260744 0.038 Uiso 1 1 calc R U . . .
C00Y C 0.34468(11) 0.3520(3) 0.11638(17) 0.0381(8) Uani 1 1 d . . . . .
C00Z C 0.38104(9) 0.2323(3) 0.49929(16) 0.0342(7) Uani 1 1 d . . . . .
C010 C 0.45021(9) 0.1794(3) 0.33318(17) 0.0336(7) Uani 1 1 d . . . . .
H010 H 0.467001 0.134181 0.325951 0.040 Uiso 1 1 calc R U . . .
C011 C 0.31369(8) 0.7175(3) 0.16608(15) 0.0298(6) Uani 1 1 d . . . . .
C012 C 0.35219(8) 0.3101(3) 0.43842(16) 0.0302(6) Uani 1 1 d . . . . .
F013 F 0.49710(10) 0.7046(5) 0.33677(18) 0.1187(17) Uani 1 1 d . . . . .
F014 F 0.49110(12) 0.5233(4) 0.3063(3) 0.1230(19) Uani 1 1 d . . . . .
C015 C 0.44820(10) 0.6020(4) 0.49362(18) 0.0439(8) Uani 1 1 d . . . . .
C016 C 0.47284(10) 0.6226(4) 0.2976(2) 0.0453(9) Uani 1 1 d . . . . .
C017 C 0.29258(8) 0.7347(3) 0.19631(17) 0.0349(7) Uani 1 1 d . . . . .
H017 H 0.272295 0.787353 0.174621 0.042 Uiso 1 1 calc R U . . .
C018 C 0.29049(9) 0.4012(3) 0.11757(18) 0.0409(8) Uani 1 1 d . . . . .
C019 C 0.30279(10) 0.7851(4) 0.09816(18) 0.0424(8) Uani 1 1 d . . . . .
C01A C 0.38139(11) 0.8706(4) 0.3149(2) 0.0489(9) Uani 1 1 d . . . . .
H01R H 0.397961 0.804192 0.333595 0.059 Uiso 1 1 calc R U . . .
C01B C 0.36263(13) 0.2917(4) 0.0792(2) 0.0521(10) Uani 1 1 d . . . . .
C01C C 0.35206(10) 0.4478(3) 0.45360(18) 0.0389(7) Uani 1 1 d . . . . .
H01A H 0.376400 0.480611 0.473849 0.058 Uiso 1 1 calc R U . . .
H01B H 0.343180 0.459365 0.486094 0.058 Uiso 1 1 calc R U . . .
H01C H 0.336518 0.492118 0.410630 0.058 Uiso 1 1 calc R U . . .
C01D C 0.31417(9) 0.2599(4) 0.40628(18) 0.0398(8) Uani 1 1 d . . . . .
H01D H 0.298126 0.312771 0.367493 0.060 Uiso 1 1 calc R U . . .
H01E H 0.306495 0.259431 0.440970 0.060 Uiso 1 1 calc R U . . .
H01F H 0.313485 0.175151 0.389739 0.060 Uiso 1 1 calc R U . . .
C01F C 0.45364(8) 0.0462(3) 0.42687(16) 0.0308(6) Uani 1 1 d . . . . .
H01G H 0.449907 -0.029302 0.398819 0.037 Uiso 1 1 calc R U . . .
H01H H 0.439938 0.036581 0.451484 0.037 Uiso 1 1 calc R U . . .
C01G C 0.30798(11) 0.3651(4) 0.08234(18) 0.0448(9) Uani 1 1 d . . . . .
H01I H 0.294582 0.349069 0.034206 0.054 Uiso 1 1 calc R U . . .
C01H C 0.49299(8) 0.0593(3) 0.47899(17) 0.0313(6) Uani 1 1 d . . . . .
H01J H 0.496512 0.129781 0.510200 0.038 Uiso 1 1 calc R U . . .
H01K H 0.506501 0.076844 0.454672 0.038 Uiso 1 1 calc R U . . .
C01I C 0.38048(10) 0.9420(4) 0.2629(2) 0.0474(9) Uani 1 1 d . . . . .
F01J F 0.25547(11) 0.6059(4) 0.2770(3) 0.1263(17) Uani 1 1 d . . . . .
C01K C 0.33333(12) 1.0625(5) 0.2615(3) 0.0663(14) Uani 1 1 d . . . . .
H01S H 0.316975 1.129599 0.243185 0.080 Uiso 1 1 calc R U . . .
C01L C 0.35619(12) 1.0394(4) 0.2366(3) 0.0577(11) Uani 1 1 d . . . . .
H01T H 0.355455 1.090381 0.201186 0.069 Uiso 1 1 calc R U . . .
C01M C 0.39604(11) 0.2916(4) 0.57039(18) 0.0452(9) Uani 1 1 d . . . . .
H01L H 0.414263 0.237221 0.605170 0.068 Uiso 1 1 calc R U . . .
H01M H 0.376726 0.303893 0.581015 0.068 Uiso 1 1 calc R U . . .
H01N H 0.406760 0.371959 0.570661 0.068 Uiso 1 1 calc R U . . .
C01N C 0.37043(12) 0.0975(4) 0.5009(2) 0.0455(9) Uani 1 1 d . . . . .
H01O H 0.3632(13) 0.056(5) 0.455(3) 0.068 Uiso 1 1 d . U . . .
H01P H 0.3519(14) 0.098(5) 0.514(3) 0.068 Uiso 1 1 d . U . . .
H01Q H 0.3883(14) 0.049(5) 0.533(3) 0.068 Uiso 1 1 d . U . . .
C01Q C 0.27624(11) 0.6989(5) 0.2886(2) 0.0560(11) Uani 1 1 d . . . . .
C01R C 0.35858(13) 0.8943(5) 0.3402(2) 0.0617(12) Uani 1 1 d . . . . .
H01U H 0.359803 0.845231 0.376653 0.074 Uiso 1 1 calc R U . . .
C01S C 0.33372(15) 0.9900(5) 0.3124(3) 0.0689(15) Uani 1 1 d . . . . .
H01V H 0.317321 1.004840 0.328403 0.083 Uiso 1 1 calc R U . . .
C01V C 0.40503(12) 0.9136(5) 0.2343(3) 0.0628(12) Uani 1 1 d . . . . .
H01W H 0.429888 0.916201 0.271635 0.094 Uiso 1 1 calc R U . . .
H01X H 0.401473 0.975351 0.199176 0.094 Uiso 1 1 calc R U . . .
H01Y H 0.399629 0.830784 0.213390 0.094 Uiso 1 1 calc R U . . .
C2 C 0.24993(12) 0.4079(6) 0.0772(2) 0.0747(14) Uani 1 1 d D U . . .
F2 F 0.23760(10) 0.2916(4) 0.0763(2) 0.1263(16) Uani 1 1 d D U . . .
F1 F 0.23709(9) 0.4107(4) 0.00885(17) 0.1097(14) Uani 1 1 d D . . . .
F3 F 0.23501(10) 0.4570(5) 0.1089(3) 0.083(2) Uani 0.687(10) 1 d D . P A 2
F4 F 0.2394(2) 0.5301(8) 0.0706(5) 0.068(3) Uani 0.313(10) 1 d D U P A 1

loop_
_atom_site_aniso_label
_atom_site_aniso_U_11
_atom_site_aniso_U_22
_atom_site_aniso_U_33
_atom_site_aniso_U_23
_atom_site_aniso_U_13
_atom_site_aniso_U_12
Gd1 0.02407(8) 0.02842(9) 0.01947(8) 0.00243(5) 0.01008(6) 0.00370(5)
O6 0.0286(11) 0.0360(12) 0.0255(10) -0.0011(9) 0.0136(9) -0.0011(9)
O2 0.0259(10) 0.0334(11) 0.0223(10) 0.0058(8) 0.0109(8) 0.0029(8)
O7 0.0302(11) 0.0336(11) 0.0253(10) 0.0041(9) 0.0130(9) 0.0041(9)
O5 0.0299(11) 0.0372(12) 0.0275(11) 0.0047(9) 0.0143(9) 0.0027(9)
O8 0.0303(11) 0.0405(12) 0.0264(10) 0.0033(9) 0.0149(9) 0.0093(9)
F007 0.0460(13) 0.0806(18) 0.0305(11) -0.0053(11) 0.0069(10) -0.0265(12)
O4 0.0412(13) 0.0402(13) 0.0247(11) 0.0007(9) 0.0126(10) 0.0089(10)
F009 0.0590(15) 0.0749(18) 0.0539(14) 0.0281(13) 0.0251(12) -0.0025(13)
N2 0.0280(12) 0.0322(13) 0.0263(12) 0.0064(10) 0.0146(10) 0.0076(10)
O3 0.0334(12) 0.0433(14) 0.0328(12) -0.0009(10) 0.0117(10) -0.0073(10)
F00C 0.0768(19) 0.095(2) 0.0283(12) 0.0126(12) 0.0090(12) -0.0414(16)
F00D 0.0667(17) 0.104(2) 0.0680(17) 0.0576(17) 0.0357(15) 0.0511(16)
F00E 0.0486(14) 0.148(3) 0.0530(15) 0.0330(17) 0.0338(13) 0.0056(16)
F00F 0.0740(18) 0.084(2) 0.0550(15) -0.0099(14) 0.0416(14) -0.0001(15)
F00G 0.097(2) 0.083(2) 0.0348(12) -0.0170(13) 0.0310(14) -0.0033(17)
F00H 0.157(3) 0.0481(15) 0.084(2) 0.0122(14) 0.084(2) 0.0385(18)
N3 0.0307(13) 0.0436(16) 0.0239(12) 0.0070(11) 0.0125(11) 0.0051(12)
F00J 0.0773(19) 0.125(3) 0.0449(14) -0.0324(16) 0.0273(14) 0.0107(18)
N4 0.0256(12) 0.0295(13) 0.0229(11) 0.0032(9) 0.0122(10) 0.0022(10)
F00L 0.108(2) 0.0784(19) 0.0263(11) 0.0036(12) 0.0198(13) 0.0004(17)
F00M 0.0742(18) 0.124(3) 0.0617(17) 0.0186(17) 0.0413(15) 0.0621(18)
O1 0.0357(13) 0.0637(17) 0.0282(12) 0.0130(11) 0.0095(10) 0.0106(12)
N1 0.0265(12) 0.0308(13) 0.0282(13) 0.0058(10) 0.0120(10) 0.0046(10)
C00P 0.0274(14) 0.0324(15) 0.0236(14) 0.0050(11) 0.0126(12) 0.0031(12)
C00Q 0.0238(13) 0.0324(15) 0.0223(13) 0.0038(11) 0.0101(11) 0.0046(11)
F00R 0.090(2) 0.191(4) 0.0410(14) 0.0220(19) 0.0409(15) 0.080(2)
C00S 0.0312(15) 0.0312(16) 0.0252(14) 0.0006(12) 0.0109(12) -0.0001(12)
C00T 0.0289(15) 0.0363(17) 0.0337(16) 0.0083(13) 0.0158(13) 0.0048(13)
C00U 0.0239(14) 0.0448(19) 0.0292(15) 0.0023(13) 0.0089(12) -0.0018(13)
C00V 0.0271(15) 0.0435(18) 0.0276(15) -0.0032(13) 0.0123(13) 0.0045(13)
C00X 0.0322(15) 0.0393(17) 0.0292(15) 0.0070(13) 0.0191(13) 0.0077(13)
C00Y 0.058(2) 0.0266(15) 0.0258(15) -0.0001(12) 0.0177(15) 0.0017(15)
C00Z 0.0362(16) 0.0414(18) 0.0276(15) 0.0046(13) 0.0178(14) 0.0011(14)
C010 0.0298(15) 0.0403(18) 0.0331(16) 0.0053(13) 0.0173(13) 0.0075(13)
C011 0.0271(14) 0.0319(15) 0.0241(14) 0.0024(12) 0.0079(12) 0.0011(12)
C012 0.0294(15) 0.0402(17) 0.0255(14) 0.0015(12) 0.0169(12) -0.0004(13)
F013 0.090(2) 0.204(5) 0.083(2) -0.041(3) 0.059(2) -0.087(3)
F014 0.135(3) 0.109(3) 0.212(5) 0.080(3) 0.152(4) 0.069(3)
C015 0.0415(19) 0.056(2) 0.0304(17) -0.0042(16) 0.0151(15) -0.0121(17)
C016 0.0334(17) 0.062(2) 0.044(2) 0.0134(18) 0.0217(16) 0.0041(17)
C017 0.0269(15) 0.0424(18) 0.0303(16) 0.0032(13) 0.0103(13) 0.0085(13)
C018 0.0358(17) 0.0374(18) 0.0359(18) 0.0001(14) 0.0075(15) -0.0122(14)
C019 0.0419(19) 0.048(2) 0.0321(17) 0.0138(15) 0.0144(15) 0.0093(16)
C01A 0.043(2) 0.042(2) 0.049(2) -0.0112(17) 0.0126(17) -0.0045(16)
C01B 0.077(3) 0.044(2) 0.0358(19) -0.0010(16) 0.029(2) 0.009(2)
C01C 0.048(2) 0.0402(18) 0.0353(17) -0.0006(14) 0.0257(16) 0.0038(16)
C01D 0.0331(17) 0.055(2) 0.0364(17) -0.0002(16) 0.0214(15) -0.0052(15)
C01F 0.0249(14) 0.0284(15) 0.0313(15) 0.0088(12) 0.0079(12) 0.0037(12)
C01G 0.052(2) 0.042(2) 0.0274(16) -0.0075(14) 0.0095(15) -0.0075(17)
C01H 0.0251(14) 0.0286(16) 0.0335(16) 0.0072(13) 0.0094(12) 0.0011(12)
C01I 0.0372(19) 0.039(2) 0.059(2) -0.0118(17) 0.0185(18) -0.0048(16)
F01J 0.117(3) 0.116(3) 0.224(5) -0.016(3) 0.144(4) -0.018(3)
C01K 0.048(2) 0.045(2) 0.096(4) -0.024(3) 0.028(3) 0.001(2)
C01L 0.054(2) 0.038(2) 0.069(3) -0.003(2) 0.022(2) -0.0020(19)
C01M 0.049(2) 0.059(2) 0.0267(16) 0.0016(16) 0.0182(16) -0.0001(18)
C01N 0.055(2) 0.043(2) 0.042(2) 0.0107(16) 0.0268(19) 0.0011(18)
C01Q 0.044(2) 0.082(3) 0.050(2) 0.011(2) 0.0291(19) 0.027(2)
C01R 0.064(3) 0.063(3) 0.050(2) -0.022(2) 0.023(2) -0.021(2)
C01S 0.061(3) 0.071(3) 0.079(4) -0.041(3) 0.038(3) -0.013(2)
C01V 0.051(2) 0.062(3) 0.078(3) -0.013(2) 0.034(2) -0.005(2)
C2 0.041(2) 0.123(3) 0.040(2) -0.001(3) 0.0050(19) -0.024(3)
F2 0.096(3) 0.161(4) 0.131(3) -0.042(3) 0.063(3) -0.085(3)
F1 0.0588(19) 0.171(4) 0.062(2) 0.017(2) 0.0022(16) 0.007(2)
F3 0.0270(18) 0.102(4) 0.083(4) -0.028(3) -0.0023(19) 0.015(2)
F4 0.059(4) 0.067(4) 0.071(4) -0.0113(19) 0.028(2) 0.0081(18)

loop_
_atom_type_symbol
_atom_type_description
_atom_type_scat_dispersion_real
_atom_type_scat_dispersion_imag
_atom_type_scat_source
C C 0.0033 0.0016 'International Tables Vol C Tables 4.2.6.8 and 6.1.1.4'
H H 0.0000 0.0000 'International Tables Vol C Tables 4.2.6.8 and 6.1.1.4'
F F 0.0171 0.0103 'International Tables Vol C Tables 4.2.6.8 and 6.1.1.4'
Gd Gd -0.1653 3.9035 'International Tables Vol C Tables 4.2.6.8 and 6.1.1.4'
N N 0.0061 0.0033 'International Tables Vol C Tables 4.2.6.8 and 6.1.1.4'
O O 0.0106 0.0060 'International Tables Vol C Tables 4.2.6.8 and 6.1.1.4'

loop_
_geom_angle_atom_site_label_1
_geom_angle_atom_site_label_2
_geom_angle_atom_site_label_3
_geom_angle
_geom_angle_site_symmetry_1
_geom_angle_site_symmetry_3
_geom_angle_publ_flag
O6 Gd1 N2 73.98(8) . . ?
O2 Gd1 O6 81.31(7) . . ?
O2 Gd1 O7 142.12(7) . . ?
O2 Gd1 O5 141.49(7) . . ?
O2 Gd1 N2 70.50(8) . . ?
O2 Gd1 O3 76.51(8) . . ?
O7 Gd1 O6 112.56(8) . . ?
O7 Gd1 N2 146.10(8) . . ?
O7 Gd1 O3 74.13(8) . . ?
O5 Gd1 O6 71.81(7) . . ?
O5 Gd1 O7 75.22(7) . . ?
O5 Gd1 N2 75.80(8) . . ?
O5 Gd1 O3 138.27(8) . . ?
O8 Gd1 O6 75.80(7) . . ?
O8 Gd1 O2 77.29(8) . . ?
O8 Gd1 O7 72.84(8) . . ?
O8 Gd1 O5 120.16(8) . . ?
O8 Gd1 O4 144.00(8) . . ?
O8 Gd1 N2 138.42(8) . . ?
O8 Gd1 O3 76.07(8) . . ?
O4 Gd1 O6 139.67(8) . . ?
O4 Gd1 O2 108.56(8) . . ?
O4 Gd1 O7 83.96(8) . . ?
O4 Gd1 O5 78.01(8) . . ?
O4 Gd1 N2 73.13(8) . . ?
O4 Gd1 O3 71.23(9) . . ?
O3 Gd1 O6 147.29(8) . . ?
O3 Gd1 N2 119.29(9) . . ?
C00S O6 Gd1 133.3(2) . . ?
N4 O2 Gd1 126.89(17) . . ?
C011 O7 Gd1 131.1(2) . . ?
C00T O5 Gd1 134.4(2) . . ?
C00V O8 Gd1 133.1(2) . . ?
C00Y O4 Gd1 135.8(2) . . ?
C00Q N2 Gd1 129.7(2) . . ?
C00Q N2 C00X 105.5(3) . . ?
C00X N2 Gd1 124.1(2) . . ?
C018 O3 Gd1 132.6(2) . . ?
O1 N3 C00P 125.5(3) . . ?
O1 N3 C00Z 122.8(3) . . ?
C00P N3 C00Z 111.6(2) . . ?
O2 N4 C00P 125.7(2) . . ?
O2 N4 C012 120.7(2) . . ?
C00P N4 C012 113.4(2) . . ?
C00Q N1 C010 106.8(3) . . ?
C00Q N1 C01F 130.8(3) . . ?
C010 N1 C01F 122.3(3) . . ?
N3 C00P C00Q 127.7(3) . . ?
N4 C00P N3 108.9(3) . . ?
N4 C00P C00Q 123.4(3) . . ?
N2 C00Q N1 111.0(3) . . ?
N2 C00Q C00P 122.0(3) . . ?
N1 C00Q C00P 127.0(3) . . ?
O6 C00S C00U 128.5(3) . . ?
O6 C00S C015 113.9(3) . . ?
C00U C00S C015 117.6(3) . . ?
O5 C00T C00U 128.6(3) . . ?
O5 C00T C016 114.4(3) . . ?
C00U C00T C016 116.9(3) . . ?
C00S C00U C00T 120.9(3) . . ?
C00S C00U H00U 119.6 . . ?
C00T C00U H00U 119.6 . . ?
O8 C00V C017 127.9(3) . . ?
O8 C00V C01Q 113.4(3) . . ?
C017 C00V C01Q 118.7(3) . . ?
N2 C00X H00X 125.2 . . ?
C010 C00X N2 109.6(3) . . ?
C010 C00X H00X 125.2 . . ?
O4 C00Y C01B 113.3(3) . . ?
O4 C00Y C01G 127.1(3) . . ?
C01G C00Y C01B 119.5(3) . . ?
N3 C00Z C012 101.2(2) . . ?
N3 C00Z C01M 108.8(3) . . ?
N3 C00Z C01N 105.6(3) . . ?
C01M C00Z C012 115.2(3) . . ?
C01M C00Z C01N 110.6(3) . . ?
C01N C00Z C012 114.4(3) . . ?
N1 C010 H010 126.5 . . ?
C00X C010 N1 107.1(3) . . ?
C00X C010 H010 126.5 . . ?
O7 C011 C017 128.4(3) . . ?
O7 C011 C019 114.0(3) . . ?
C017 C011 C019 117.6(3) . . ?
N4 C012 C00Z 101.3(2) . . ?
N4 C012 C01C 106.7(3) . . ?
N4 C012 C01D 108.6(3) . . ?
C01C C012 C00Z 114.9(3) . . ?
C01C C012 C01D 109.2(3) . . ?
C01D C012 C00Z 115.3(3) . . ?
F007 C015 C00S 113.9(3) . . ?
F00C C015 F007 106.5(3) . . ?
F00C C015 C00S 110.3(3) . . ?
F00J C015 F007 108.1(3) . . ?
F00J C015 F00C 107.1(4) . . ?
F00J C015 C00S 110.6(3) . . ?
F00E C016 C00T 113.6(3) . . ?
F00E C016 F013 104.9(4) . . ?
F00E C016 F014 111.9(4) . . ?
F013 C016 C00T 112.0(3) . . ?
F014 C016 C00T 110.5(3) . . ?
F014 C016 F013 103.5(4) . . ?
C00V C017 C011 121.0(3) . . ?
C00V C017 H017 119.5 . . ?
C011 C017 H017 119.5 . . ?
O3 C018 C01G 127.8(3) . . ?
O3 C018 C2 114.4(4) . . ?
C01G C018 C2 117.7(3) . . ?
F009 C019 C011 111.8(3) . . ?
F00D C019 F009 107.2(3) . . ?
F00D C019 F00L 107.6(3) . . ?
F00D C019 C011 114.0(3) . . ?
F00L C019 F009 105.7(3) . . ?
F00L C019 C011 110.1(3) . . ?
C01I C01A H01R 119.6 . . ?
C01I C01A C01R 120.8(4) . . ?
C01R C01A H01R 119.6 . . ?
F00F C01B F00G 106.9(4) . . ?
F00F C01B F00H 107.7(4) . . ?
F00F C01B C00Y 111.6(3) . . ?
F00G C01B F00H 107.4(3) . . ?
F00G C01B C00Y 113.1(4) . . ?
F00H C01B C00Y 109.8(3) . . ?
C012 C01C H01A 109.5 . . ?
C012 C01C H01B 109.5 . . ?
C012 C01C H01C 109.5 . . ?
H01A C01C H01B 109.5 . . ?
H01A C01C H01C 109.5 . . ?
H01B C01C H01C 109.5 . . ?
C012 C01D H01D 109.5 . . ?
C012 C01D H01E 109.5 . . ?
C012 C01D H01F 109.5 . . ?
H01D C01D H01E 109.5 . . ?
H01D C01D H01F 109.5 . . ?
H01E C01D H01F 109.5 . . ?
N1 C01F H01G 109.4 . . ?
N1 C01F H01H 109.4 . . ?
N1 C01F C01H 111.2(3) . . ?
H01G C01F H01H 108.0 . . ?
C01H C01F H01G 109.4 . . ?
C01H C01F H01H 109.4 . . ?
C00Y C01G C018 120.8(3) . . ?
C00Y C01G H01I 119.6 . . ?
C018 C01G H01I 119.6 . . ?
C01F C01H C01H 110.3(3) . 5_656 ?
C01F C01H H01J 109.6 . . ?
C01F C01H H01K 109.6 . . ?
C01H C01H H01J 109.6 5_656 . ?
C01H C01H H01K 109.6 5_656 . ?
H01J C01H H01K 108.1 . . ?
C01A C01I C01L 118.7(4) . . ?
C01A C01I C01V 120.5(4) . . ?
C01L C01I C01V 120.8(4) . . ?
C01L C01K H01S 119.5 . . ?
C01S C01K H01S 119.5 . . ?
C01S C01K C01L 120.9(5) . . ?
C01I C01L H01T 119.7 . . ?
C01K C01L C01I 120.5(5) . . ?
C01K C01L H01T 119.7 . . ?
C00Z C01M H01L 109.5 . . ?
C00Z C01M H01M 109.5 . . ?
C00Z C01M H01N 109.5 . . ?
H01L C01M H01M 109.5 . . ?
H01L C01M H01N 109.5 . . ?
H01M C01M H01N 109.5 . . ?
C00Z C01N H01O 110(3) . . ?
C00Z C01N H01P 108(3) . . ?
C00Z C01N H01Q 115(3) . . ?
H01O C01N H01P 114(4) . . ?
H01O C01N H01Q 105(4) . . ?
H01P C01N H01Q 105(4) . . ?
F00M C01Q C00V 113.4(4) . . ?
F00R C01Q F00M 106.5(4) . . ?
F00R C01Q C00V 110.6(3) . . ?
F01J C01Q F00M 107.4(4) . . ?
F01J C01Q F00R 108.3(5) . . ?
F01J C01Q C00V 110.4(4) . . ?
C01A C01R H01U 119.9 . . ?
C01A C01R C01S 120.2(5) . . ?
C01S C01R H01U 119.9 . . ?
C01K C01S C01R 118.9(5) . . ?
C01K C01S H01V 120.6 . . ?
C01R C01S H01V 120.6 . . ?
C01I C01V H01W 109.5 . . ?
C01I C01V H01X 109.5 . . ?
C01I C01V H01Y 109.5 . . ?
H01W C01V H01X 109.5 . . ?
H01W C01V H01Y 109.5 . . ?
H01X C01V H01Y 109.5 . . ?
F2 C2 C018 106.9(5) . . ?
F2 C2 F4 140.9(6) . . ?
F1 C2 C018 112.5(4) . . ?
F1 C2 F2 93.7(4) . . ?
F1 C2 F4 85.8(5) . . ?
F3 C2 C018 115.8(4) . . ?
F3 C2 F2 95.2(5) . . ?
F3 C2 F1 125.5(5) . . ?
F4 C2 C018 109.3(5) . . ?

loop_
_geom_bond_atom_site_label_1
_geom_bond_atom_site_label_2
_geom_bond_distance
_geom_bond_site_symmetry_2
_geom_bond_publ_flag
Gd1 O6 2.411(2) . ?
Gd1 O2 2.366(2) . ?
Gd1 O7 2.372(2) . ?
Gd1 O5 2.370(2) . ?
Gd1 O8 2.326(2) . ?
Gd1 O4 2.345(2) . ?
Gd1 N2 2.520(2) . ?
Gd1 O3 2.388(2) . ?
O6 C00S 1.255(4) . ?
O2 N4 1.296(3) . ?
O7 C011 1.253(4) . ?
O5 C00T 1.247(4) . ?
O8 C00V 1.250(4) . ?
F007 C015 1.326(4) . ?
O4 C00Y 1.254(4) . ?
F009 C019 1.326(5) . ?
N2 C00Q 1.329(4) . ?
N2 C00X 1.370(4) . ?
O3 C018 1.252(4) . ?
F00C C015 1.325(5) . ?
F00D C019 1.314(4) . ?
F00E C016 1.270(4) . ?
F00F C01B 1.311(5) . ?
F00G C01B 1.329(5) . ?
F00H C01B 1.331(5) . ?
N3 O1 1.268(4) . ?
N3 C00P 1.357(4) . ?
N3 C00Z 1.509(4) . ?
F00J C015 1.314(5) . ?
N4 C00P 1.335(4) . ?
N4 C012 1.498(4) . ?
F00L C019 1.325(5) . ?
F00M C01Q 1.320(5) . ?
N1 C00Q 1.356(4) . ?
N1 C010 1.360(4) . ?
N1 C01F 1.470(4) . ?
C00P C00Q 1.450(4) . ?
F00R C01Q 1.307(5) . ?
C00S C00U 1.383(5) . ?
C00S C015 1.536(5) . ?
C00T C00U 1.391(5) . ?
C00T C016 1.541(5) . ?
C00U H00U 0.9500 . ?
C00V C017 1.385(5) . ?
C00V C01Q 1.535(5) . ?
C00X H00X 0.9500 . ?
C00X C010 1.354(4) . ?
C00Y C01B 1.530(5) . ?
C00Y C01G 1.382(5) . ?
C00Z C012 1.557(4) . ?
C00Z C01M 1.526(5) . ?
C00Z C01N 1.529(5) . ?
C010 H010 0.9500 . ?
C011 C017 1.386(5) . ?
C011 C019 1.531(4) . ?
C012 C01C 1.524(5) . ?
C012 C01D 1.526(4) . ?
F013 C016 1.318(5) . ?
F014 C016 1.285(5) . ?
C017 H017 0.9500 . ?
C018 C01G 1.387(6) . ?
C018 C2 1.521(6) . ?
C01A H01R 0.9500 . ?
C01A C01I 1.376(6) . ?
C01A C01R 1.376(6) . ?
C01C H01A 0.9800 . ?
C01C H01B 0.9800 . ?
C01C H01C 0.9800 . ?
C01D H01D 0.9800 . ?
C01D H01E 0.9800 . ?
C01D H01F 0.9800 . ?
C01F H01G 0.9900 . ?
C01F H01H 0.9900 . ?
C01F C01H 1.516(4) . ?
C01G H01I 0.9500 . ?
C01H C01H 1.523(6) 5_656 ?
C01H H01J 0.9900 . ?
C01H H01K 0.9900 . ?
C01I C01L 1.391(6) . ?
C01I C01V 1.513(6) . ?
F01J C01Q 1.282(6) . ?
C01K H01S 0.9500 . ?
C01K C01L 1.371(7) . ?
C01K C01S 1.370(8) . ?
C01L H01T 0.9500 . ?
C01M H01L 0.9800 . ?
C01M H01M 0.9800 . ?
C01M H01N 0.9800 . ?
C01N H01O 1.02(5) . ?
C01N H01P 0.97(5) . ?
C01N H01Q 0.92(6) . ?
C01R H01U 0.9500 . ?
C01R C01S 1.393(8) . ?
C01S H01V 0.9500 . ?
C01V H01W 0.9800 . ?
C01V H01X 0.9800 . ?
C01V H01Y 0.9800 . ?
C2 F2 1.357(6) . ?
C2 F1 1.340(5) . ?
C2 F3 1.281(6) . ?
C2 F4 1.377(9) . ?

loop_
_geom_torsion_atom_site_label_1
_geom_torsion_atom_site_label_2
_geom_torsion_atom_site_label_3
_geom_torsion_atom_site_label_4
_geom_torsion
_geom_torsion_site_symmetry_1
_geom_torsion_site_symmetry_2
_geom_torsion_site_symmetry_3
_geom_torsion_site_symmetry_4
_geom_torsion_publ_flag
Gd1 O6 C00S C00U 10.7(5) . . . . ?
Gd1 O6 C00S C015 -170.0(2) . . . . ?
Gd1 O2 N4 C00P -48.9(4) . . . . ?
Gd1 O2 N4 C012 125.3(2) . . . . ?
Gd1 O7 C011 C017 17.9(5) . . . . ?
Gd1 O7 C011 C019 -161.0(2) . . . . ?
Gd1 O5 C00T C00U -14.7(6) . . . . ?
Gd1 O5 C00T C016 162.6(2) . . . . ?
Gd1 O8 C00V C017 -18.4(6) . . . . ?
Gd1 O8 C00V C01Q 160.5(3) . . . . ?
Gd1 O4 C00Y C01B 174.8(2) . . . . ?
Gd1 O4 C00Y C01G -7.9(6) . . . . ?
Gd1 N2 C00Q N1 169.7(2) . . . . ?
Gd1 N2 C00Q C00P -7.9(4) . . . . ?
Gd1 N2 C00X C010 -170.8(2) . . . . ?
Gd1 O3 C018 C01G 20.8(6) . . . . ?
Gd1 O3 C018 C2 -161.6(3) . . . . ?
O6 C00S C00U C00T 0.9(6) . . . . ?
O6 C00S C015 F007 -179.7(3) . . . . ?
O6 C00S C015 F00C 60.6(4) . . . . ?
O6 C00S C015 F00J -57.7(4) . . . . ?
O2 N4 C00P N3 175.8(3) . . . . ?
O2 N4 C00P C00Q -0.8(5) . . . . ?
O2 N4 C012 C00Z 172.5(3) . . . . ?
O2 N4 C012 C01C -67.0(3) . . . . ?
O2 N4 C012 C01D 50.7(4) . . . . ?
O7 C011 C017 C00V 0.9(6) . . . . ?
O7 C011 C019 F009 -55.1(4) . . . . ?
O7 C011 C019 F00D -176.9(3) . . . . ?
O7 C011 C019 F00L 62.1(4) . . . . ?
O5 C00T C00U C00S 0.9(6) . . . . ?
O5 C00T C016 F00E 30.3(5) . . . . ?
O5 C00T C016 F013 148.9(4) . . . . ?
O5 C00T C016 F014 -96.3(5) . . . . ?
O8 C00V C017 C011 -1.1(6) . . . . ?
O8 C00V C01Q F00M 162.9(4) . . . . ?
O8 C00V C01Q F00R 43.4(5) . . . . ?
O8 C00V C01Q F01J -76.5(5) . . . . ?
O4 C00Y C01B F00F -45.9(4) . . . . ?
O4 C00Y C01B F00G -166.6(3) . . . . ?
O4 C00Y C01B F00H 73.5(5) . . . . ?
O4 C00Y C01G C018 -7.2(6) . . . . ?
N2 C00X C010 N1 0.0(4) . . . . ?
O3 C018 C01G C00Y 0.3(6) . . . . ?
O3 C018 C2 F2 -93.7(5) . . . . ?
O3 C018 C2 F1 164.8(4) . . . . ?
O3 C018 C2 F3 11.0(7) . . . . ?
O3 C018 C2 F4 71.3(6) . . . . ?
N3 C00P C00Q N2 -147.0(3) . . . . ?
N3 C00P C00Q N1 35.8(5) . . . . ?
N3 C00Z C012 N4 17.3(3) . . . . ?
N3 C00Z C012 C01C -97.3(3) . . . . ?
N3 C00Z C012 C01D 134.3(3) . . . . ?
N4 C00P C00Q N2 29.0(5) . . . . ?
N4 C00P C00Q N1 -148.2(3) . . . . ?
O1 N3 C00P N4 -171.9(3) . . . . ?
O1 N3 C00P C00Q 4.6(6) . . . . ?
O1 N3 C00Z C012 164.7(3) . . . . ?
O1 N3 C00Z C01M 43.0(4) . . . . ?
O1 N3 C00Z C01N -75.7(4) . . . . ?
N1 C01F C01H C01H -174.5(3) . . . 5_656 ?
C00P N3 C00Z C012 -18.7(4) . . . . ?
C00P N3 C00Z C01M -140.4(3) . . . . ?
C00P N3 C00Z C01N 100.8(3) . . . . ?
C00P N4 C012 C00Z -12.6(3) . . . . ?
C00P N4 C012 C01C 107.9(3) . . . . ?
C00P N4 C012 C01D -134.5(3) . . . . ?
C00Q N2 C00X C010 0.6(4) . . . . ?
C00Q N1 C010 C00X -0.7(4) . . . . ?
C00Q N1 C01F C01H -114.3(4) . . . . ?
C00U C00S C015 F007 -0.3(5) . . . . ?
C00U C00S C015 F00C -120.0(4) . . . . ?
C00U C00S C015 F00J 121.7(4) . . . . ?
C00U C00T C016 F00E -152.0(4) . . . . ?
C00U C00T C016 F013 -33.4(5) . . . . ?
C00U C00T C016 F014 81.4(5) . . . . ?
C00X N2 C00Q N1 -1.1(4) . . . . ?
C00X N2 C00Q C00P -178.6(3) . . . . ?
C00Z N3 C00P N4 11.7(4) . . . . ?
C00Z N3 C00P C00Q -171.8(3) . . . . ?
C010 N1 C00Q N2 1.1(4) . . . . ?
C010 N1 C00Q C00P 178.5(3) . . . . ?
C010 N1 C01F C01H 69.6(4) . . . . ?
C012 N4 C00P N3 1.3(4) . . . . ?
C012 N4 C00P C00Q -175.4(3) . . . . ?
C015 C00S C00U C00T -178.4(3) . . . . ?
C016 C00T C00U C00S -176.4(3) . . . . ?
C017 C00V C01Q F00M -18.0(6) . . . . ?
C017 C00V C01Q F00R -137.5(4) . . . . ?
C017 C00V C01Q F01J 102.6(5) . . . . ?
C017 C011 C019 F009 125.9(4) . . . . ?
C017 C011 C019 F00D 4.1(5) . . . . ?
C017 C011 C019 F00L -116.9(4) . . . . ?
C019 C011 C017 C00V 179.7(3) . . . . ?
C01A C01I C01L C01K -0.9(6) . . . . ?
C01A C01R C01S C01K -2.4(7) . . . . ?
C01B C00Y C01G C018 169.9(3) . . . . ?
C01F N1 C00Q N2 -175.4(3) . . . . ?
C01F N1 C00Q C00P 2.0(5) . . . . ?
C01F N1 C010 C00X 176.2(3) . . . . ?
C01G C00Y C01B F00F 136.6(4) . . . . ?
C01G C00Y C01B F00G 15.9(5) . . . . ?
C01G C00Y C01B F00H -104.0(4) . . . . ?
C01G C018 C2 F2 84.2(5) . . . . ?
C01G C018 C2 F1 -17.3(6) . . . . ?
C01G C018 C2 F3 -171.2(5) . . . . ?
C01G C018 C2 F4 -110.8(6) . . . . ?
C01I C01A C01R C01S 1.1(6) . . . . ?
C01L C01K C01S C01R 1.9(7) . . . . ?
C01M C00Z C012 N4 134.4(3) . . . . ?
C01M C00Z C012 C01C 19.8(4) . . . . ?
C01M C00Z C012 C01D -108.5(4) . . . . ?
C01N C00Z C012 N4 -95.7(3) . . . . ?
C01N C00Z C012 C01C 149.7(3) . . . . ?
C01N C00Z C012 C01D 21.3(4) . . . . ?
C01Q C00V C017 C011 -180.0(4) . . . . ?
C01R C01A C01I C01L 0.5(6) . . . . ?
C01R C01A C01I C01V -178.6(4) . . . . ?
C01S C01K C01L C01I -0.3(7) . . . . ?
C01V C01I C01L C01K 178.1(4) . . . . ?
C2 C018 C01G C00Y -177.3(4) . . . . ?
